data_2228138
loop_
_publ_author_name
'Song, Zhong-Cheng'
'Guo, Ying'
'Liu, Wen-Hong'
'Hu, Li-Chun'
'Cai, Sheng-Nan'

_publ_section_title
;
 (2<i>R</i>,4<i>R</i>)-3-(<i>tert</i>-Butoxycarbonyl)-2-(3-chlorophenyl)-1,3-thiazolidine-4-carboxylic
 acid monohydrate
;
_journal_coeditor_code XU5054
_journal_issue 11
_journal_name_full 'Acta Crystallographica Section E'
_journal_page_first o2934
_journal_paper_doi 10.1107/S1600536810042133
_journal_volume 66
_journal_year 2010
_chemical_formula_iupac 'C15 H18 Cl N O4 S, H2 O'
_chemical_formula_moiety 'C15 H18 Cl N O4 S, H2 O'
_chemical_formula_sum 'C15 H20 Cl N O5 S'
_chemical_formula_weight 361.83
_chemical_name_systematic
;
(2<i>R</i>,4<i>R</i>)-3-(<i>tert</i>-Butoxycarbonyl)-2-(3-chlorophenyl)-
1,3-thiazolidine-4-carboxylic acid monohydrate
;
_space_group_IT_number 4
_symmetry_cell_setting monoclinic
_symmetry_space_group_name_Hall 'P 2yb'
_symmetry_space_group_name_H-M 'P 1 21 1'
_atom_sites_solution_hydrogens geom
_atom_sites_solution_primary direct
_atom_sites_solution_secondary difmap
_audit_creation_method SHELXL-97
_cell_angle_alpha 90.00
_cell_angle_beta 99.81(3)
_cell_angle_gamma 90.00
_cell_formula_units_Z 2
_cell_length_a 8.2460(16)
_cell_length_b 5.9660(12)
_cell_length_c 18.132(4)
_cell_measurement_reflns_used 25
_cell_measurement_temperature 293(2)
_cell_measurement_theta_max 12
_cell_measurement_theta_min 9
_cell_volume 879.0(3)
_computing_cell_refinement 'CAD-4 EXPRESS (Enraf--Nonius, 1994)'
_computing_data_collection 'CAD-4 EXPRESS (Enraf--Nonius, 1994)'
_computing_data_reduction 'XCAD4 (Harms & Wocadlo, 1995)'
_computing_molecular_graphics 'SHELXTL (Sheldrick, 2008)'
_computing_publication_material 'SHELXTL (Sheldrick, 2008)'
_computing_structure_refinement 'SHELXTL (Sheldrick, 2008)'
_computing_structure_solution 'SHELXTL (Sheldrick, 2008)'
_diffrn_ambient_temperature 293(2)
_diffrn_measured_fraction_theta_full 0.997
_diffrn_measured_fraction_theta_max 0.998
_diffrn_measurement_device_type 'Enraf--Nonius CAD-4'
_diffrn_measurement_method \w/2\q
_diffrn_radiation_monochromator graphite
_diffrn_radiation_source 'fine-focus sealed tube'
_diffrn_radiation_type MoK\a
_diffrn_radiation_wavelength 0.71073
_diffrn_reflns_av_R_equivalents 0.0802
_diffrn_reflns_av_sigmaI/netI 0.0852
_diffrn_reflns_limit_h_max 9
_diffrn_reflns_limit_h_min 0
_diffrn_reflns_limit_k_max 7
_diffrn_reflns_limit_k_min -7
_diffrn_reflns_limit_l_max 21
_diffrn_reflns_limit_l_min -21
_diffrn_reflns_number 3417
_diffrn_reflns_theta_full 25.31
_diffrn_reflns_theta_max 25.31
_diffrn_reflns_theta_min 1.14
_diffrn_standards_decay_% 1
_diffrn_standards_interval_count 200
_diffrn_standards_interval_time 120
_diffrn_standards_number 3
_exptl_absorpt_coefficient_mu 0.359
_exptl_absorpt_correction_T_max 0.9481
_exptl_absorpt_correction_T_min 0.9317
_exptl_absorpt_correction_type psi-scan
_exptl_absorpt_process_details '(ABSCOR; Higashi, 1995)'
_exptl_crystal_colour Colorless
_exptl_crystal_density_diffrn 1.367
_exptl_crystal_density_method 'not measured'
_exptl_crystal_description Block
_exptl_crystal_F_000 380
_exptl_crystal_size_max 0.20
_exptl_crystal_size_mid 0.17
_exptl_crystal_size_min 0.15
_refine_diff_density_max 0.193
_refine_diff_density_min -0.279
_refine_ls_abs_structure_details 'Flack (1983), 1451 Friedel pairs'
_refine_ls_abs_structure_Flack -0.11(16)
_refine_ls_extinction_method none
_refine_ls_goodness_of_fit_ref 1.030
_refine_ls_hydrogen_treatment constr
_refine_ls_matrix_type full
_refine_ls_number_parameters 208
_refine_ls_number_reflns 3182
_refine_ls_number_restraints 1
_refine_ls_restrained_S_all 1.030
_refine_ls_R_factor_all 0.1070
_refine_ls_R_factor_gt 0.0677
_refine_ls_shift/su_max 0.001
_refine_ls_shift/su_mean 0.000
_refine_ls_structure_factor_coef Fsqd
_refine_ls_weighting_details 'calc w=1/[\s^2^(Fo^2^)+(0.0664P)^2^+0.2379P] where P=(Fo^2^+2Fc^2^)/3'
_refine_ls_weighting_scheme calc
_refine_ls_wR_factor_gt 0.1444
_refine_ls_wR_factor_ref 0.1668
_reflns_number_gt 2169
_reflns_number_total 3182
_reflns_threshold_expression I>2sigma(I)
_cod_data_source_file xu5054.cif
_cod_data_source_block I
_cod_original_sg_symbol_H-M 'P 21'
_cod_database_code 2228138
_cod_database_fobs_code 2228138

loop_
_symmetry_equiv_pos_as_xyz
'x, y, z'
'-x, y+1/2, -z'

loop_
_atom_site_type_symbol
_atom_site_label
_atom_site_fract_x
_atom_site_fract_y
_atom_site_fract_z
_atom_site_U_iso_or_equiv
_atom_site_adp_type
_atom_site_calc_flag
_atom_site_refinement_flags
_atom_site_occupancy
_atom_site_disorder_assembly
_atom_site_disorder_group
S S1 -0.27417(18) 0.2513(3) 0.65551(8) 0.0556(4) Uani d . 1 . .
Cl Cl 0.2514(3) 0.2819(5) 0.47181(11) 0.1051(8) Uani d . 1 . .
N N1 -0.0494(5) 0.1770(7) 0.7725(2) 0.0353(10) Uani d . 1 . .
O O1 -0.0704(5) -0.2937(7) 0.8136(2) 0.0621(12) Uani d . 1 . .
C C1 -0.1971(6) 0.0662(9) 0.7899(3) 0.0379(13) Uani d . 1 . .
H H1A -0.2563 0.1677 0.8185 0.045 Uiso calc R 1 . .
O O2 -0.2241(5) -0.1623(7) 0.8928(2) 0.0531(11) Uani d . 1 . .
H H2C -0.1984 -0.2805 0.9148 0.080 Uiso calc R 1 . .
C C2 -0.3015(7) 0.0154(11) 0.7147(3) 0.0519(16) Uani d . 1 . .
H H2A -0.4163 -0.0005 0.7195 0.062 Uiso calc R 1 . .
H H2B -0.2653 -0.1222 0.6940 0.062 Uiso calc R 1 . .
O O3 0.0636(4) 0.1875(6) 0.89459(18) 0.0422(9) Uani d . 1 . .
C C3 -0.0548(6) 0.2640(10) 0.6970(3) 0.0415(12) Uani d . 1 . .
H H3A -0.0212 0.4217 0.7007 0.050 Uiso calc R 1 . .
O O4 0.1931(4) 0.3384(6) 0.80485(18) 0.0407(9) Uani d . 1 . .
C C4 0.0541(7) 0.1417(9) 0.6516(3) 0.0395(13) Uani d . 1 . .
C C5 0.0950(7) 0.2482(12) 0.5896(3) 0.0505(14) Uani d . 1 . .
H H5C 0.0531 0.3897 0.5759 0.061 Uiso calc R 1 . .
C C6 0.1987(8) 0.1427(12) 0.5482(3) 0.0592(17) Uani d . 1 . .
C C7 0.2659(8) -0.0660(13) 0.5677(4) 0.0651(19) Uani d . 1 . .
H H7A 0.3366 -0.1334 0.5394 0.078 Uiso calc R 1 . .
C C8 0.2260(8) -0.1720(11) 0.6297(3) 0.0590(17) Uani d . 1 . .
H H8A 0.2689 -0.3131 0.6433 0.071 Uiso calc R 1 . .
C C9 0.1218(7) -0.0688(10) 0.6721(3) 0.0487(15) Uani d . 1 . .
H H9A 0.0970 -0.1402 0.7144 0.058 Uiso calc R 1 . .
C C10 -0.1541(6) -0.1503(10) 0.8333(3) 0.0390(13) Uani d . 1 . .
C C11 0.0700(6) 0.2343(9) 0.8296(3) 0.0366(11) Uani d . 1 . .
C C12 0.3466(7) 0.4010(9) 0.8560(3) 0.0424(14) Uani d . 1 . .
C C13 0.4314(7) 0.1879(12) 0.8896(4) 0.0663(19) Uani d . 1 . .
H H13A 0.3687 0.1236 0.9243 0.099 Uiso calc R 1 . .
H H13B 0.5400 0.2238 0.9152 0.099 Uiso calc R 1 . .
H H13C 0.4388 0.0823 0.8504 0.099 Uiso calc R 1 . .
C C14 0.4440(8) 0.5092(12) 0.8017(4) 0.0635(19) Uani d . 1 . .
H H14A 0.3894 0.6438 0.7819 0.095 Uiso calc R 1 . .
H H14B 0.4516 0.4071 0.7615 0.095 Uiso calc R 1 . .
H H14C 0.5525 0.5451 0.8274 0.095 Uiso calc R 1 . .
C C15 0.3093(9) 0.5670(12) 0.9141(4) 0.073(2) Uani d . 1 . .
H H15A 0.2574 0.6973 0.8894 0.110 Uiso calc R 1 . .
H H15B 0.4099 0.6100 0.9457 0.110 Uiso calc R 1 . .
H H15C 0.2369 0.4989 0.9438 0.110 Uiso calc R 1 . .
O O5 0.8493(5) 0.4638(7) 0.9669(2) 0.0585(12) Uani d . 1 . .
H H5B 0.7943 0.4847 1.0019 0.070 Uiso d R 1 . .
H H5A 0.9053 0.3446 0.9659 0.070 Uiso d R 1 . .

loop_
_atom_site_aniso_label
_atom_site_aniso_U_11
_atom_site_aniso_U_22
_atom_site_aniso_U_33
_atom_site_aniso_U_12
_atom_site_aniso_U_13
_atom_site_aniso_U_23
S1 0.0481(8) 0.0689(11) 0.0474(8) 0.0106(9) 0.0013(6) 0.0065(8)
Cl 0.1239(18) 0.130(2) 0.0752(12) 0.0239(16) 0.0570(12) 0.0417(14)
N1 0.041(2) 0.034(2) 0.030(2) -0.003(2) 0.0042(19) -0.0031(19)
O1 0.076(3) 0.049(3) 0.069(3) 0.013(2) 0.031(2) 0.005(2)
C1 0.037(3) 0.038(3) 0.040(3) -0.002(2) 0.011(2) -0.004(2)
O2 0.061(3) 0.048(3) 0.055(2) 0.005(2) 0.021(2) 0.012(2)
C2 0.042(3) 0.061(4) 0.052(4) -0.007(3) 0.005(3) -0.006(3)
O3 0.047(2) 0.046(2) 0.034(2) -0.0027(18) 0.0101(16) 0.0039(17)
C3 0.046(3) 0.035(3) 0.041(3) -0.001(3) 0.001(2) -0.001(3)
O4 0.042(2) 0.041(2) 0.0399(19) -0.0063(18) 0.0093(16) -0.0023(18)
C4 0.042(3) 0.040(3) 0.035(3) -0.001(3) 0.002(2) -0.002(3)
C5 0.061(4) 0.046(3) 0.047(3) 0.001(3) 0.017(3) 0.003(3)
C6 0.064(4) 0.070(5) 0.045(4) 0.000(4) 0.014(3) 0.006(3)
C7 0.063(4) 0.082(5) 0.054(4) 0.011(4) 0.023(3) -0.008(4)
C8 0.077(4) 0.049(4) 0.055(4) 0.015(3) 0.023(3) 0.000(3)
C9 0.059(4) 0.051(4) 0.039(3) 0.003(3) 0.016(3) 0.006(3)
C10 0.035(3) 0.041(3) 0.042(3) -0.003(3) 0.006(2) -0.002(3)
C11 0.044(3) 0.027(3) 0.041(3) 0.006(3) 0.012(2) 0.000(2)
C12 0.037(3) 0.039(3) 0.051(3) -0.010(3) 0.004(3) -0.001(3)
C13 0.044(3) 0.066(5) 0.086(5) 0.003(3) 0.004(3) 0.023(4)
C14 0.052(4) 0.059(4) 0.080(5) -0.014(3) 0.009(4) 0.017(4)
C15 0.079(5) 0.067(5) 0.071(5) -0.021(4) 0.004(4) -0.021(4)
O5 0.079(3) 0.047(3) 0.054(3) 0.008(2) 0.024(2) 0.006(2)

loop_
_atom_type_symbol
_atom_type_description
_atom_type_scat_dispersion_real
_atom_type_scat_dispersion_imag
_atom_type_scat_source
C C 0.0033 0.0016 'International Tables Vol C Tables 4.2.6.8 and 6.1.1.4'
H H 0.0000 0.0000 'International Tables Vol C Tables 4.2.6.8 and 6.1.1.4'
N N 0.0061 0.0033 'International Tables Vol C Tables 4.2.6.8 and 6.1.1.4'
O O 0.0106 0.0060 'International Tables Vol C Tables 4.2.6.8 and 6.1.1.4'
S S 0.1246 0.1234 'International Tables Vol C Tables 4.2.6.8 and 6.1.1.4'
Cl Cl 0.1484 0.1585 'International Tables Vol C Tables 4.2.6.8 and 6.1.1.4'

loop_
_geom_angle_atom_site_label_1
_geom_angle_atom_site_label_2
_geom_angle_atom_site_label_3
_geom_angle_site_symmetry_1
_geom_angle_site_symmetry_3
_geom_angle
_geom_angle_publ_flag
C2 S1 C3 . . 90.2(3) ?
C11 N1 C3 . . 122.2(4) ?
C11 N1 C1 . . 118.3(4) ?
C3 N1 C1 . . 118.0(4) ?
N1 C1 C2 . . 105.2(4) ?
N1 C1 C10 . . 111.4(4) ?
C2 C1 C10 . . 110.0(5) ?
N1 C1 H1A . . 110.0 ?
C2 C1 H1A . . 110.0 ?
C10 C1 H1A . . 110.0 ?
C10 O2 H2C . . 109.5 ?
C1 C2 S1 . . 105.6(4) ?
C1 C2 H2A . . 110.6 ?
S1 C2 H2A . . 110.6 ?
C1 C2 H2B . . 110.6 ?
S1 C2 H2B . . 110.6 ?
H2A C2 H2B . . 108.7 ?
N1 C3 C4 . . 114.5(4) ?
N1 C3 S1 . . 103.9(3) ?
C4 C3 S1 . . 113.2(4) ?
N1 C3 H3A . . 108.3 ?
C4 C3 H3A . . 108.3 ?
S1 C3 H3A . . 108.3 ?
C11 O4 C12 . . 121.7(4) ?
C5 C4 C9 . . 119.1(5) ?
C5 C4 C3 . . 118.2(5) ?
C9 C4 C3 . . 122.6(5) ?
C6 C5 C4 . . 119.5(6) ?
C6 C5 H5C . . 120.3 ?
C4 C5 H5C . . 120.3 ?
C5 C6 C7 . . 121.9(6) ?
C5 C6 Cl . . 118.6(5) ?
C7 C6 Cl . . 119.4(5) ?
C8 C7 C6 . . 118.6(6) ?
C8 C7 H7A . . 120.7 ?
C6 C7 H7A . . 120.7 ?
C7 C8 C9 . . 120.3(6) ?
C7 C8 H8A . . 119.9 ?
C9 C8 H8A . . 119.9 ?
C8 C9 C4 . . 120.5(5) ?
C8 C9 H9A . . 119.7 ?
C4 C9 H9A . . 119.7 ?
O1 C10 O2 . . 124.6(5) ?
O1 C10 C1 . . 123.3(5) ?
O2 C10 C1 . . 112.1(5) ?
O3 C11 O4 . . 126.3(5) ?
O3 C11 N1 . . 122.6(5) ?
O4 C11 N1 . . 111.1(4) ?
O4 C12 C15 . . 110.3(5) ?
O4 C12 C14 . . 101.0(4) ?
C15 C12 C14 . . 111.5(5) ?
O4 C12 C13 . . 108.9(4) ?
C15 C12 C13 . . 113.6(5) ?
C14 C12 C13 . . 110.9(5) ?
C12 C13 H13A . . 109.5 ?
C12 C13 H13B . . 109.5 ?
H13A C13 H13B . . 109.5 ?
C12 C13 H13C . . 109.5 ?
H13A C13 H13C . . 109.5 ?
H13B C13 H13C . . 109.5 ?
C12 C14 H14A . . 109.5 ?
C12 C14 H14B . . 109.5 ?
H14A C14 H14B . . 109.5 ?
C12 C14 H14C . . 109.5 ?
H14A C14 H14C . . 109.5 ?
H14B C14 H14C . . 109.5 ?
C12 C15 H15A . . 109.5 ?
C12 C15 H15B . . 109.5 ?
H15A C15 H15B . . 109.5 ?
C12 C15 H15C . . 109.5 ?
H15A C15 H15C . . 109.5 ?
H15B C15 H15C . . 109.5 ?
H5B O5 H5A . . 120.0 ?

loop_
_geom_bond_atom_site_label_1
_geom_bond_atom_site_label_2
_geom_bond_site_symmetry_2
_geom_bond_distance
_geom_bond_publ_flag
S1 C2 . 1.807(6) ?
S1 C3 . 1.838(5) ?
Cl C6 . 1.733(6) ?
N1 C11 . 1.346(6) ?
N1 C3 . 1.457(6) ?
N1 C1 . 1.466(6) ?
O1 C10 . 1.192(6) ?
C1 C2 . 1.513(7) ?
C1 C10 . 1.524(7) ?
C1 H1A . 0.9800 ?
O2 C10 . 1.309(6) ?
O2 H2C . 0.8200 ?
C2 H2A . 0.9700 ?
C2 H2B . 0.9700 ?
O3 C11 . 1.221(6) ?
C3 C4 . 1.505(7) ?
C3 H3A . 0.9800 ?
O4 C11 . 1.332(6) ?
O4 C12 . 1.483(6) ?
C4 C5 . 1.383(8) ?
C4 C9 . 1.398(8) ?
C5 C6 . 1.382(8) ?
C5 H5C . 0.9300 ?
C6 C7 . 1.384(10) ?
C7 C8 . 1.379(9) ?
C7 H7A . 0.9300 ?
C8 C9 . 1.390(8) ?
C8 H8A . 0.9300 ?
C9 H9A . 0.9300 ?
C12 C15 . 1.515(8) ?
C12 C14 . 1.516(8) ?
C12 C13 . 1.527(8) ?
C13 H13A . 0.9600 ?
C13 H13B . 0.9600 ?
C13 H13C . 0.9600 ?
C14 H14A . 0.9600 ?
C14 H14B . 0.9600 ?
C14 H14C . 0.9600 ?
C15 H15A . 0.9600 ?
C15 H15B . 0.9600 ?
C15 H15C . 0.9600 ?
O5 H5B . 0.8499 ?
O5 H5A . 0.8500 ?

loop_
_geom_hbond_atom_site_label_D
_geom_hbond_atom_site_label_H
_geom_hbond_atom_site_label_A
_geom_hbond_site_symmetry_A
_geom_hbond_distance_DH
_geom_hbond_distance_HA
_geom_hbond_distance_DA
_geom_hbond_angle_DHA
O2 H2C O5 1_445 0.82 1.80 2.620(6) 176.5
O5 H5A O3 1_655 0.85 2.20 2.890(5) 138.5
O5 H5B O3 2_657 0.85 2.37 2.827(5) 114.3

loop_
_geom_torsion_atom_site_label_1
_geom_torsion_atom_site_label_2
_geom_torsion_atom_site_label_3
_geom_torsion_atom_site_label_4
_geom_torsion_site_symmetry_1
_geom_torsion_site_symmetry_2
_geom_torsion_site_symmetry_3
_geom_torsion_site_symmetry_4
_geom_torsion
_geom_torsion_publ_flag
C11 N1 C1 C2 . . . . -177.5(5) ?
C3 N1 C1 C2 . . . . 16.0(6) ?
C11 N1 C1 C10 . . . . -58.3(6) ?
C3 N1 C1 C10 . . . . 135.3(5) ?
N1 C1 C2 S1 . . . . -37.1(5) ?
C10 C1 C2 S1 . . . . -157.2(4) ?
C3 S1 C2 C1 . . . . 39.2(4) ?
C11 N1 C3 C4 . . . . 82.2(6) ?
C1 N1 C3 C4 . . . . -111.8(5) ?
C11 N1 C3 S1 . . . . -153.8(4) ?
C1 N1 C3 S1 . . . . 12.1(5) ?
C2 S1 C3 N1 . . . . -29.0(4) ?
C2 S1 C3 C4 . . . . 95.7(4) ?
N1 C3 C4 C5 . . . . -161.1(5) ?
S1 C3 C4 C5 . . . . 80.0(6) ?
N1 C3 C4 C9 . . . . 15.4(8) ?
S1 C3 C4 C9 . . . . -103.5(6) ?
C9 C4 C5 C6 . . . . 1.5(9) ?
C3 C4 C5 C6 . . . . 178.1(5) ?
C4 C5 C6 C7 . . . . -1.2(10) ?
C4 C5 C6 Cl . . . . -178.7(5) ?
C5 C6 C7 C8 . . . . 0.9(11) ?
Cl C6 C7 C8 . . . . 178.4(5) ?
C6 C7 C8 C9 . . . . -0.8(10) ?
C7 C8 C9 C4 . . . . 1.1(10) ?
C5 C4 C9 C8 . . . . -1.5(9) ?
C3 C4 C9 C8 . . . . -177.9(5) ?
N1 C1 C10 O1 . . . . -51.4(7) ?
C2 C1 C10 O1 . . . . 64.9(7) ?
N1 C1 C10 O2 . . . . 130.8(5) ?
C2 C1 C10 O2 . . . . -112.9(5) ?
C12 O4 C11 O3 . . . . 3.2(8) ?
C12 O4 C11 N1 . . . . -174.5(4) ?
C3 N1 C11 O3 . . . . 169.7(5) ?
C1 N1 C11 O3 . . . . 3.9(7) ?
C3 N1 C11 O4 . . . . -12.4(6) ?
C1 N1 C11 O4 . . . . -178.3(4) ?
C11 O4 C12 C15 . . . . -62.5(6) ?
C11 O4 C12 C14 . . . . 179.5(5) ?
C11 O4 C12 C13 . . . . 62.7(6) ?

loop_
_cod_related_entry_id
_cod_related_entry_database
_cod_related_entry_code
1 ChemSpider 30656325
